data_4124904
loop_
_publ_author_name
'Jansze, Suzanne M.'
'Cecot, Giacomo'
'Wise, Matthew D.'
'Zhurov, Konstantin O.'
'Ronson, Tanya K.'
'Castilla, Ana M.'
'Finelli, Alba'
'Pattison, Philip'
'Solari, Euro'
'Scopelliti, Rosario'
'Zelinskii, Genrikh E.'
'Vologzhanina, Anna V.'
'Voloshin, Yan Z.'
'Nitschke, Jonathan R.'
'Severin, Kay'

_publ_section_title
;
 Ligand Aspect Ratio as a Decisive Factor for the Self-Assembly of
 Coordination Cages.
;
_journal_issue 6
_journal_name_full 'Journal of the American Chemical Society'
_journal_page_first 2046
_journal_page_last 2054
_journal_paper_doi 10.1021/jacs.5b13190
_journal_volume 138
_journal_year 2016
_chemical_formula_moiety 'C24 H26 B2 Fe N8 O8'
_chemical_formula_sum 'C24 H26 B2 Fe N8 O8'
_chemical_formula_weight 632.00
_space_group_crystal_system monoclinic
_space_group_IT_number 15
_space_group_name_Hall '-C 2yc'
_space_group_name_H-M_alt 'C 1 2/c 1'
_symmetry_space_group_name_Hall '-C 2yc'
_symmetry_space_group_name_H-M 'C 1 2/c 1'
_atom_sites_solution_hydrogens geom
_audit_creation_date 2015-11-18
_audit_creation_method
;
Olex2 1.2
(compiled 2015.09.30 svn.r3233 for OlexSys, GUI svn.r5103)
;
_cell_angle_alpha 90
_cell_angle_beta 122.21(3)
_cell_angle_gamma 90
_cell_formula_units_Z 4
_cell_length_a 23.908(5)
_cell_length_b 8.0758(16)
_cell_length_c 16.326(3)
_cell_measurement_temperature 120(2)
_cell_volume 2667.0(13)
_computing_molecular_graphics 'Olex2 (Dolomanov et al., 2009)'
_computing_publication_material 'Olex2 (Dolomanov et al., 2009)'
_computing_structure_refinement 'ShelXL (Sheldrick, 2015)'
_computing_structure_solution 'SIR2004 (Burla et al., 2007)'
_diffrn_ambient_temperature 120.15
_diffrn_measured_fraction_theta_full 0.999
_diffrn_measured_fraction_theta_max 0.997
_diffrn_measurement_device_type 'Bruker Apex2 CCD'
_diffrn_measurement_method '\w scans'
_diffrn_radiation_monochromator graphite
_diffrn_radiation_type MoK\a
_diffrn_radiation_wavelength 0.71073
_diffrn_reflns_av_R_equivalents 0.0586
_diffrn_reflns_av_unetI/netI 0.0512
_diffrn_reflns_laue_measured_fraction_full 0.999
_diffrn_reflns_laue_measured_fraction_max 0.997
_diffrn_reflns_limit_h_max 30
_diffrn_reflns_limit_h_min -30
_diffrn_reflns_limit_k_max 10
_diffrn_reflns_limit_k_min -6
_diffrn_reflns_limit_l_max 21
_diffrn_reflns_limit_l_min -21
_diffrn_reflns_number 15967
_diffrn_reflns_point_group_measured_fraction_full 0.999
_diffrn_reflns_point_group_measured_fraction_max 0.997
_diffrn_reflns_theta_full 25.242
_diffrn_reflns_theta_max 27.497
_diffrn_reflns_theta_min 2.534
_exptl_absorpt_coefficient_mu 0.632
_exptl_absorpt_correction_T_max 0.7456
_exptl_absorpt_correction_T_min 0.4971
_exptl_absorpt_correction_type multi-scan
_exptl_absorpt_process_details
;
SADABS-2008/1 (Bruker,2008) was used for absorption correction.
wR2(int) was 0.0946 before and 0.0706 after correction.
The Ratio of minimum to maximum transmission is 0.6667.
The \l/2 correction factor is 0.0015.
;
_exptl_crystal_colour 'clear light orange'
_exptl_crystal_colour_lustre clear
_exptl_crystal_colour_modifier light
_exptl_crystal_colour_primary orange
_exptl_crystal_density_diffrn 1.574
_exptl_crystal_density_method 'not measured'
_exptl_crystal_description prism
_exptl_crystal_F_000 1304
_exptl_crystal_recrystallization_method 'Slow diffusion of a solution of the ligand in DCM into hexane'
_exptl_crystal_size_max 0.46
_exptl_crystal_size_mid 0.32
_exptl_crystal_size_min 0.16
_refine_diff_density_max 0.793
_refine_diff_density_min -0.424
_refine_diff_density_rms 0.083
_refine_ls_extinction_method none
_refine_ls_goodness_of_fit_ref 1.163
_refine_ls_hydrogen_treatment constr
_refine_ls_matrix_type full
_refine_ls_number_parameters 214
_refine_ls_number_reflns 3056
_refine_ls_number_restraints 0
_refine_ls_restrained_S_all 1.163
_refine_ls_R_factor_all 0.0818
_refine_ls_R_factor_gt 0.0523
_refine_ls_shift/su_max 0.000
_refine_ls_shift/su_mean 0.000
_refine_ls_structure_factor_coef Fsqd
_refine_ls_weighting_details 'w=1/[\s^2^(Fo^2^)+(0.0316P)^2^+7.2543P] where P=(Fo^2^+2Fc^2^)/3'
_refine_ls_weighting_scheme calc
_refine_ls_wR_factor_gt 0.1037
_refine_ls_wR_factor_ref 0.1177
_reflns_Friedel_coverage 0.000
_reflns_number_gt 2342
_reflns_number_total 3056
_reflns_threshold_expression 'I > 2\s(I)'
_cod_data_source_file ja5b13190_si_002.cif
_cod_data_source_block sj10
_cod_depositor_comments 'Adding full bibliography for 4124901--4124909.cif.'
_cod_original_cell_volume 2667.2(12)
_cod_database_code 4124904
_shelx_space_group_comment
;
The symmetry employed for this shelxl refinement is uniquely defined
by the following loop, which should always be used as a source of
symmetry information in preference to the above space-group names.
They are only intended as comments.
;
_olex2_refinement_description
;
1. Fixed Uiso
 At 1.2 times of:
  All C(H) groups
 At 1.5 times of:
  All C(H,H,H) groups
2. Uiso/Uaniso restraints and constraints
Uanis(O1A) = Uanis(O1B)
Uanis(O2A) = Uanis(O2B)
Uanis(O3A) = Uanis(O3B)
Uanis(N1A) = Uanis(N1B)
Uanis(N3A) = Uanis(N3B)
3. Others
 Sof(O1B)=Sof(O2B)=Sof(O3B)=Sof(N1B)=Sof(N3B)=1-FVAR(1)
 Sof(O1A)=Sof(O2A)=Sof(O3A)=Sof(N1A)=Sof(N3A)=FVAR(1)
4.a Aromatic/amide H refined with riding coordinates:
 C8(H8), C9(H9), C11(H11), C13(H13)
4.b Idealised Me refined as rotating group:
 C3(H3A,H3B,H3C), C7(H7A,H7B,H7C), C10(H10A,H10B,H10C)
;
_shelx_shelxl_version_number 2014/7
_olex2_submission_original_sample_id sj10
_olex2_submission_special_instructions 'No special instructions were received'

loop_
_space_group_symop_operation_xyz
'x, y, z'
'-x, y, -z+1/2'
'x+1/2, y+1/2, z'
'-x+1/2, y+1/2, -z+1/2'
'-x, -y, -z'
'x, -y, z-1/2'
'-x+1/2, -y+1/2, -z'
'x+1/2, -y+1/2, z-1/2'

loop_
_atom_site_label
_atom_site_type_symbol
_atom_site_fract_x
_atom_site_fract_y
_atom_site_fract_z
_atom_site_U_iso_or_equiv
_atom_site_adp_type
_atom_site_occupancy
_atom_site_site_symmetry_order
_atom_site_calc_flag
_atom_site_refinement_flags_posn
_atom_site_refinement_flags_adp
_atom_site_refinement_flags_occupancy
_atom_site_disorder_assembly
_atom_site_disorder_group
Fe1 Fe 0.5000 0.58638(7) 0.7500 0.01590(16) Uani 1 2 d S T P . .
O1A O 0.44605(13) 0.4178(3) 0.56460(14) 0.0207(6) Uani 0.898(4) 1 d . . . A 1
O2A O 0.37366(12) 0.6297(3) 0.56645(15) 0.0221(6) Uani 0.898(4) 1 d . . . A 1
O3A O 0.47222(12) 0.7139(3) 0.56567(15) 0.0208(6) Uani 0.898(4) 1 d . . . A 1
N1A N 0.40864(15) 0.6489(4) 0.6661(2) 0.0186(6) Uani 0.898(4) 1 d . . . A 1
N3A N 0.47903(15) 0.4024(4) 0.6644(2) 0.0180(6) Uani 0.898(4) 1 d . . . A 1
O1B O 0.4125(12) 0.421(3) 0.5648(14) 0.0207(6) Uani 0.102(4) 1 d . . . A 2
O2B O 0.3900(11) 0.715(3) 0.5657(14) 0.0221(6) Uani 0.102(4) 1 d . . . A 2
O3B O 0.4875(11) 0.632(3) 0.5641(14) 0.0208(6) Uani 0.102(4) 1 d . . . A 2
N1B N 0.4222(16) 0.707(4) 0.668(2) 0.0186(6) Uani 0.102(4) 1 d . . . A 2
N3B N 0.4560(15) 0.400(4) 0.664(2) 0.0180(6) Uani 0.102(4) 1 d . . . A 2
O4 O 0.22104(14) 0.5817(4) 0.05300(17) 0.0514(7) Uani 1 1 d . . . . .
B1 B 0.41855(16) 0.5880(4) 0.5317(2) 0.0206(7) Uani 1 1 d . . . . .
N2 N 0.48330(13) 0.7052(3) 0.83555(17) 0.0240(6) Uani 1 1 d . . . . .
C2 C 0.42451(14) 0.7663(3) 0.8039(2) 0.0201(6) Uani 1 1 d . . . . .
C3 C 0.45474(15) 0.1033(4) 0.6347(2) 0.0247(6) Uani 1 1 d . . . . .
H3A H 0.4588 0.0075 0.6744 0.037 Uiso 1 1 calc GR . . . .
H3B H 0.4789 0.0817 0.6026 0.037 Uiso 1 1 calc GR . . . .
H3C H 0.4080 0.1226 0.5858 0.037 Uiso 1 1 calc GR . . . .
N4 N 0.36419(14) 0.7024(4) 0.26718(18) 0.0336(7) Uani 1 1 d . . . . .
C4 C 0.37632(14) 0.5923(4) 0.41531(19) 0.0209(6) Uani 1 1 d . . . . .
C5 C 0.48289(14) 0.2523(3) 0.69754(19) 0.0206(6) Uani 1 1 d . . . . .
C6 C 0.38200(15) 0.7476(4) 0.7001(2) 0.0220(6) Uani 1 1 d . . . . .
C7 C 0.40550(16) 0.8453(4) 0.8686(2) 0.0261(7) Uani 1 1 d . . . . .
H7A H 0.4205 0.7756 0.9259 0.039 Uiso 1 1 calc GR . . . .
H7B H 0.3573 0.8572 0.8335 0.039 Uiso 1 1 calc GR . . . .
H7C H 0.4262 0.9547 0.8889 0.039 Uiso 1 1 calc GR . . . .
C8 C 0.31821(16) 0.5032(4) 0.3594(2) 0.0283(7) Uani 1 1 d . . . . .
H8 H 0.3022 0.4346 0.3899 0.034 Uiso 1 1 calc R . . . .
C9 C 0.39673(17) 0.6878(4) 0.3644(2) 0.0307(7) Uani 1 1 d . . . . .
H9 H 0.4369 0.7475 0.4014 0.037 Uiso 1 1 calc R . . . .
C10 C 0.31632(15) 0.8292(4) 0.6383(2) 0.0297(7) Uani 1 1 d . . . . .
H10A H 0.3124 0.8719 0.5793 0.045 Uiso 1 1 calc GR . . . .
H10B H 0.3123 0.9209 0.6742 0.045 Uiso 1 1 calc GR . . . .
H10C H 0.2811 0.7484 0.6210 0.045 Uiso 1 1 calc GR . . . .
C11 C 0.28322(16) 0.5143(4) 0.2584(2) 0.0322(8) Uani 1 1 d . . . . .
H11 H 0.2435 0.4536 0.2193 0.039 Uiso 1 1 calc R . . . .
C12 C 0.30820(17) 0.6168(4) 0.2169(2) 0.0306(8) Uani 1 1 d . . . . .
C13 C 0.2738(2) 0.6369(5) 0.1097(2) 0.0428(10) Uani 1 1 d . . . . .
H13 H 0.2958 0.6982 0.0854 0.051 Uiso 1 1 calc R . . . .

loop_
_atom_site_aniso_label
_atom_site_aniso_U_11
_atom_site_aniso_U_22
_atom_site_aniso_U_33
_atom_site_aniso_U_23
_atom_site_aniso_U_13
_atom_site_aniso_U_12
Fe1 0.0207(3) 0.0159(3) 0.0121(3) 0.000 0.0094(2) 0.000
O1A 0.0285(15) 0.0208(11) 0.0095(10) -0.0011(8) 0.0079(10) 0.0009(11)
O2A 0.0217(13) 0.0319(16) 0.0099(10) -0.0010(9) 0.0064(9) 0.0009(10)
O3A 0.0257(13) 0.0237(14) 0.0107(10) 0.0012(9) 0.0082(9) -0.0021(10)
N1A 0.0205(16) 0.0237(18) 0.0125(12) 0.0006(12) 0.0094(12) -0.0019(12)
N3A 0.0205(17) 0.0211(13) 0.0102(11) 0.0002(10) 0.0068(13) 0.0017(14)
O1B 0.0285(15) 0.0208(11) 0.0095(10) -0.0011(8) 0.0079(10) 0.0009(11)
O2B 0.0217(13) 0.0319(16) 0.0099(10) -0.0010(9) 0.0064(9) 0.0009(10)
O3B 0.0257(13) 0.0237(14) 0.0107(10) 0.0012(9) 0.0082(9) -0.0021(10)
N1B 0.0205(16) 0.0237(18) 0.0125(12) 0.0006(12) 0.0094(12) -0.0019(12)
N3B 0.0205(17) 0.0211(13) 0.0102(11) 0.0002(10) 0.0068(13) 0.0017(14)
O4 0.0486(17) 0.0640(18) 0.0231(13) -0.0071(12) 0.0067(12) 0.0056(15)
B1 0.0253(17) 0.0213(16) 0.0161(15) -0.0007(13) 0.0116(14) 0.0009(14)
N2 0.0277(14) 0.0293(14) 0.0145(12) -0.0004(10) 0.0108(11) 0.0031(11)
C2 0.0247(15) 0.0198(14) 0.0196(14) 0.0010(11) 0.0145(12) 0.0024(11)
C3 0.0341(17) 0.0174(14) 0.0199(15) -0.0006(11) 0.0126(13) -0.0002(13)
N4 0.0423(17) 0.0386(16) 0.0164(13) 0.0033(11) 0.0133(13) -0.0002(13)
C4 0.0264(15) 0.0200(14) 0.0170(14) 0.0005(11) 0.0120(12) 0.0039(12)
C5 0.0247(15) 0.0193(15) 0.0191(15) 0.0003(11) 0.0125(13) 0.0007(12)
C6 0.0262(16) 0.0232(15) 0.0202(14) 0.0051(11) 0.0147(13) 0.0026(12)
C7 0.0324(18) 0.0293(16) 0.0232(16) 0.0002(12) 0.0192(14) 0.0044(13)
C8 0.0299(17) 0.0348(18) 0.0207(15) 0.0001(13) 0.0139(14) 0.0010(14)
C9 0.0363(19) 0.0329(18) 0.0203(16) 0.0026(13) 0.0134(15) -0.0039(14)
C10 0.0269(17) 0.0402(19) 0.0228(16) 0.0062(14) 0.0138(14) 0.0095(14)
C11 0.0248(17) 0.0415(19) 0.0224(16) -0.0066(14) 0.0073(14) 0.0035(14)
C12 0.0394(19) 0.0331(19) 0.0170(15) 0.0019(12) 0.0134(14) 0.0122(14)
C13 0.060(3) 0.042(2) 0.0219(17) 0.0010(15) 0.0184(18) 0.0117(18)

loop_
_atom_type_symbol
_atom_type_description
_atom_type_scat_dispersion_real
_atom_type_scat_dispersion_imag
_atom_type_scat_source
C C 0.0033 0.0016 'International Tables Vol C Tables 4.2.6.8 and 6.1.1.4'
H H 0.0000 0.0000 'International Tables Vol C Tables 4.2.6.8 and 6.1.1.4'
B B 0.0013 0.0007 'International Tables Vol C Tables 4.2.6.8 and 6.1.1.4'
N N 0.0061 0.0033 'International Tables Vol C Tables 4.2.6.8 and 6.1.1.4'
O O 0.0106 0.0060 'International Tables Vol C Tables 4.2.6.8 and 6.1.1.4'
Fe Fe 0.3463 0.8444 'International Tables Vol C Tables 4.2.6.8 and 6.1.1.4'

loop_
_geom_angle_atom_site_label_1
_geom_angle_atom_site_label_2
_geom_angle_atom_site_label_3
_geom_angle
_geom_angle_site_symmetry_1
_geom_angle_site_symmetry_3
N1A Fe1 N1A 149.6(2) . 2_656
N3A Fe1 N1A 85.87(13) . .
N3A Fe1 N1A 85.87(13) 2_656 2_656
N3A Fe1 N1A 118.60(14) . 2_656
N3A Fe1 N1A 118.60(14) 2_656 .
N3A Fe1 N3A 78.21(18) 2_656 .
N1B Fe1 N1B 117.7(18) 2_656 .
N1B Fe1 N3B 149.7(13) . 2_656
N1B Fe1 N3B 86.5(13) 2_656 2_656
N1B Fe1 N3B 149.7(13) 2_656 .
N1B Fe1 N3B 86.5(13) . .
N1B Fe1 N2 74.5(9) . 2_656
N1B Fe1 N2 74.5(9) 2_656 .
N1B Fe1 N2 75.3(9) . .
N1B Fe1 N2 75.3(9) 2_656 2_656
N3B Fe1 N3B 78.2(19) 2_656 .
N2 Fe1 N1A 77.75(12) 2_656 2_656
N2 Fe1 N1A 87.03(12) . 2_656
N2 Fe1 N1A 77.75(12) . .
N2 Fe1 N1A 87.03(12) 2_656 .
N2 Fe1 N3A 148.32(12) 2_656 2_656
N2 Fe1 N3A 86.06(12) . 2_656
N2 Fe1 N3A 148.32(12) . .
N2 Fe1 N3A 86.06(12) 2_656 .
N2 Fe1 N3B 96.1(9) 2_656 .
N2 Fe1 N3B 132.6(9) . .
N2 Fe1 N3B 96.1(9) . 2_656
N2 Fe1 N3B 132.6(9) 2_656 2_656
N2 Fe1 N2 119.46(16) 2_656 .
N3A O1A B1 111.7(2) . .
N1A O2A B1 111.4(2) . .
N2 O3A B1 111.9(2) 2_656 .
O2A N1A Fe1 123.5(2) . .
C6 N1A Fe1 118.7(2) . .
C6 N1A O2A 116.0(3) . .
O1A N3A Fe1 123.5(2) . .
C5 N3A Fe1 118.9(2) . .
C5 N3A O1A 116.0(3) . .
N3B O1B B1 112(2) . .
N1B O2B B1 109.8(19) . .
B1 O3B N2 105.3(14) . 2_656
O2B N1B Fe1 125(2) . .
C6 N1B Fe1 119.2(19) . .
C6 N1B O2B 113(2) . .
O1B N3B Fe1 122(2) . .
C5 N3B Fe1 116.2(19) . .
C5 N3B O1B 119(3) . .
O1A B1 O2A 109.8(2) . .
O1A B1 C4 108.9(2) . .
O2A B1 C4 108.5(2) . .
O3A B1 O1A 111.5(2) . .
O3A B1 O2A 110.7(2) . .
O3A B1 C4 107.3(2) . .
O1B B1 O2B 109.7(13) . .
O1B B1 C4 109.1(8) . .
O2B B1 C4 107.5(8) . .
O3B B1 O1B 113.0(12) . .
O3B B1 O2B 110.2(12) . .
O3B B1 C4 107.2(8) . .
O3A N2 Fe1 123.38(18) 2_656 .
O3B N2 Fe1 116.0(8) 2_656 .
C2 N2 Fe1 120.1(2) . .
C2 N2 O3A 116.0(2) . 2_656
C2 N2 O3B 110.7(9) . 2_656
N2 C2 C6 111.1(2) . .
N2 C2 C7 123.2(3) . .
C6 C2 C7 125.7(3) . .
H3A C3 H3B 109.5 . .
H3A C3 H3C 109.5 . .
H3B C3 H3C 109.5 . .
C5 C3 H3A 109.5 . .
C5 C3 H3B 109.5 . .
C5 C3 H3C 109.5 . .
C12 N4 C9 116.1(3) . .
C8 C4 B1 122.9(3) . .
C8 C4 C9 116.1(3) . .
C9 C4 B1 121.1(3) . .
N3A C5 C3 123.8(3) . .
N3A C5 C5 111.01(18) . 2_656
N3B C5 C3 120.0(14) . .
N3B C5 C5 109.4(13) . 2_656
C5 C5 C3 125.17(16) 2_656 .
N1A C6 C2 111.2(3) . .
N1A C6 C10 123.7(3) . .
N1B C6 C2 106.0(13) . .
N1B C6 C10 123.7(13) . .
C2 C6 C10 125.1(3) . .
C2 C7 H7A 109.5 . .
C2 C7 H7B 109.5 . .
C2 C7 H7C 109.5 . .
H7A C7 H7B 109.5 . .
H7A C7 H7C 109.5 . .
H7B C7 H7C 109.5 . .
C4 C8 H8 120.0 . .
C4 C8 C11 120.1(3) . .
C11 C8 H8 120.0 . .
N4 C9 C4 125.6(3) . .
N4 C9 H9 117.2 . .
C4 C9 H9 117.2 . .
C6 C10 H10A 109.5 . .
C6 C10 H10B 109.5 . .
C6 C10 H10C 109.5 . .
H10A C10 H10B 109.5 . .
H10A C10 H10C 109.5 . .
H10B C10 H10C 109.5 . .
C8 C11 H11 121.0 . .
C12 C11 C8 118.1(3) . .
C12 C11 H11 121.0 . .
N4 C12 C11 124.1(3) . .
N4 C12 C13 114.2(3) . .
C11 C12 C13 121.6(3) . .
O4 C13 C12 124.6(4) . .
O4 C13 H13 117.7 . .
C12 C13 H13 117.7 . .

loop_
_geom_bond_atom_site_label_1
_geom_bond_atom_site_label_2
_geom_bond_distance
_geom_bond_site_symmetry_2
Fe1 N1A 1.927(3) 2_656
Fe1 N1A 1.927(3) .
Fe1 N3A 1.914(3) 2_656
Fe1 N3A 1.914(3) .
Fe1 N1B 1.88(3) .
Fe1 N1B 1.88(3) 2_656
Fe1 N3B 1.94(3) .
Fe1 N3B 1.94(3) 2_656
Fe1 N2 1.904(2) .
Fe1 N2 1.904(2) 2_656
O1A N3A 1.386(3) .
O1A B1 1.494(4) .
O2A N1A 1.386(3) .
O2A B1 1.495(4) .
O3A B1 1.494(4) .
O3A N2 1.382(3) 2_656
N1A C6 1.313(4) .
N3A C5 1.311(4) .
O1B N3B 1.39(4) .
O1B B1 1.49(2) .
O2B N1B 1.42(4) .
O2B B1 1.49(2) .
O3B B1 1.48(2) .
O3B N2 1.52(2) 2_656
N1B C6 1.35(3) .
N3B C5 1.32(3) .
O4 C13 1.184(5) .
B1 C4 1.609(4) .
N2 O3A 1.381(3) 2_656
N2 O3B 1.52(2) 2_656
N2 C2 1.308(4) .
C2 C6 1.446(4) .
C2 C7 1.498(4) .
C3 H3A 0.9800 .
C3 H3B 0.9800 .
C3 H3C 0.9800 .
C3 C5 1.489(4) .
N4 C9 1.350(4) .
N4 C12 1.331(4) .
C4 C8 1.389(4) .
C4 C9 1.398(4) .
C5 C5 1.452(5) 2_656
C6 C10 1.493(4) .
C7 H7A 0.9800 .
C7 H7B 0.9800 .
C7 H7C 0.9800 .
C8 H8 0.9500 .
C8 C11 1.399(4) .
C9 H9 0.9500 .
C10 H10A 0.9800 .
C10 H10B 0.9800 .
C10 H10C 0.9800 .
C11 H11 0.9500 .
C11 C12 1.390(5) .
C12 C13 1.494(4) .
C13 H13 0.9500 .

loop_
_geom_torsion_atom_site_label_1
_geom_torsion_atom_site_label_2
_geom_torsion_atom_site_label_3
_geom_torsion_atom_site_label_4
_geom_torsion
_geom_torsion_site_symmetry_1
_geom_torsion_site_symmetry_4
Fe1 N1A C6 C2 -11.4(4) . .
Fe1 N1A C6 C10 168.5(2) . .
Fe1 N3A C5 C3 166.6(2) . .
Fe1 N3A C5 C5 -12.6(4) . 2_656
Fe1 N1B C6 C2 30(2) . .
Fe1 N1B C6 C10 -174.2(9) . .
Fe1 N3B C5 C3 -176.7(9) . .
Fe1 N3B C5 C5 28(2) . 2_656
Fe1 N2 C2 C6 -7.1(3) . .
Fe1 N2 C2 C7 173.3(2) . .
O1A N3A C5 C3 0.4(4) . .
O1A N3A C5 C5 -178.8(3) . 2_656
O1A B1 C4 C8 66.1(4) . .
O1A B1 C4 C9 -113.8(3) . .
O2A N1A C6 C2 -176.5(2) . .
O2A N1A C6 C10 3.5(5) . .
O2A B1 C4 C8 -53.4(4) . .
O2A B1 C4 C9 126.7(3) . .
O3A B1 C4 C8 -173.1(3) . .
O3A B1 C4 C9 7.0(4) . .
O3A N2 C2 C6 -178.9(2) 2_656 .
O3A N2 C2 C7 1.4(4) 2_656 .
N1A O2A B1 O1A 68.8(3) . .
N1A O2A B1 O3A -54.8(3) . .
N1A O2A B1 C4 -172.3(2) . .
N3A O1A B1 O2A -56.9(3) . .
N3A O1A B1 O3A 66.2(3) . .
N3A O1A B1 C4 -175.6(2) . .
O1B N3B C5 C3 -15(3) . .
O1B N3B C5 C5 -170.5(19) . 2_656
O1B B1 C4 C8 33.1(11) . .
O1B B1 C4 C9 -146.9(11) . .
O2B N1B C6 C2 -168.7(17) . .
O2B N1B C6 C10 -13(3) . .
O2B B1 C4 C8 -85.8(11) . .
O2B B1 C4 C9 94.2(11) . .
O3B B1 C4 C8 155.7(10) . .
O3B B1 C4 C9 -24.3(11) . .
O3B N2 C2 C6 -146.5(10) 2_656 .
O3B N2 C2 C7 33.8(10) 2_656 .
N1B Fe1 N1B O2B 111(2) 2_656 .
N1B Fe1 N1B C6 -91(2) 2_656 .
N1B O2B B1 O1B 57(2) . .
N1B O2B B1 O3B -68(2) . .
N1B O2B B1 C4 175.3(16) . .
N3B Fe1 N1B O2B -110(3) 2_656 .
N3B Fe1 N1B O2B -50(2) . .
N3B Fe1 N1B C6 108(2) . .
N3B Fe1 N1B C6 49(4) 2_656 .
N3B O1B B1 O2B -72(2) . .
N3B O1B B1 O3B 51(2) . .
N3B O1B B1 C4 170.5(17) . .
B1 O1A N3A Fe1 -10.3(3) . .
B1 O1A N3A C5 155.1(3) . .
B1 O2A N1A Fe1 -11.4(3) . .
B1 O2A N1A C6 152.8(3) . .
B1 O1B N3B Fe1 15(3) . .
B1 O1B N3B C5 -145(2) . .
B1 O2B N1B Fe1 12(3) . .
B1 O2B N1B C6 -148(2) . .
B1 C4 C8 C11 179.0(3) . .
B1 C4 C9 N4 -178.6(3) . .
N2 Fe1 N1B O2B 174(2) . .
N2 Fe1 N1B O2B 47(2) 2_656 .
N2 Fe1 N1B C6 -27.5(17) . .
N2 Fe1 N1B C6 -154(2) 2_656 .
N2 O3A B1 O1A -52.9(3) 2_656 .
N2 O3A B1 O2A 69.7(3) 2_656 .
N2 O3A B1 C4 -172.1(2) 2_656 .
N2 O3B B1 O1B -86.1(15) 2_656 .
N2 O3B B1 O2B 37.0(16) 2_656 .
N2 O3B B1 C4 153.7(9) 2_656 .
N2 C2 C6 N1A 11.4(4) . .
N2 C2 C6 N1B -13.6(14) . .
N2 C2 C6 C10 -168.5(3) . .
N4 C12 C13 O4 -173.9(4) . .
C4 C8 C11 C12 -0.3(5) . .
C7 C2 C6 N1A -169.0(3) . .
C7 C2 C6 N1B 166.1(13) . .
C7 C2 C6 C10 11.1(5) . .
C8 C4 C9 N4 1.5(5) . .
C8 C11 C12 N4 1.6(5) . .
C8 C11 C12 C13 -179.6(3) . .
C9 N4 C12 C11 -1.2(5) . .
C9 N4 C12 C13 179.9(3) . .
C9 C4 C8 C11 -1.0(4) . .
C11 C12 C13 O4 7.2(6) . .
C12 N4 C9 C4 -0.4(5) . .
